data_4340665
loop_
_publ_author_name
'Comanescu, Cezar C.'
'Iluc, Vlad M.'

_publ_section_title
;
 Flexible Coordination of Diphosphine Ligands Leading to cis and trans
 Pd(0), Pd(II), and Rh(I) Complexes.
;
_journal_issue 16
_journal_name_full 'Inorganic chemistry'
_journal_page_first 8517
_journal_page_last 8528
_journal_paper_doi 10.1021/ic5010566
_journal_volume 53
_journal_year 2014
_chemical_formula_sum 'C43 H54 O P2 Pd'
_chemical_formula_weight 755.20
_chemical_name_systematic
; 
 ? 
;
_space_group_IT_number 4
_symmetry_cell_setting monoclinic
_symmetry_space_group_name_Hall 'P 2yb'
_symmetry_space_group_name_H-M 'P 1 21 1'
_atom_sites_solution_hydrogens geom
_atom_sites_solution_primary direct
_atom_sites_solution_secondary difmap
_audit_creation_method SHELXL-97
_cell_angle_alpha 90.00
_cell_angle_beta 90.438(2)
_cell_angle_gamma 90.00
_cell_formula_units_Z 2
_cell_length_a 9.8272(4)
_cell_length_b 18.7287(9)
_cell_length_c 10.3022(5)
_cell_measurement_reflns_used 9944
_cell_measurement_temperature 120(2)
_cell_measurement_theta_max 28.416
_cell_measurement_theta_min 2.256
_cell_volume 1896.07(15)
_computing_structure_refinement 'SHELXL-97 (Sheldrick, 1997)'
_computing_structure_solution 'SHELXS-97 (Sheldrick, 1990)'
_diffrn_ambient_temperature 120(2)
_diffrn_detector_area_resol_mean 8.33
_diffrn_measured_fraction_theta_full 1.000
_diffrn_measured_fraction_theta_max 0.998
_diffrn_measurement_device_type 'Bruker APEX II'
_diffrn_measurement_method 'combination of \w- and \f-scans'
_diffrn_radiation_monochromator graphite
_diffrn_radiation_source 'fine-focus sealed tube'
_diffrn_radiation_type MoK\a
_diffrn_radiation_wavelength 0.71073
_diffrn_reflns_av_R_equivalents 0.0275
_diffrn_reflns_av_sigmaI/netI 0.0347
_diffrn_reflns_limit_h_max 13
_diffrn_reflns_limit_h_min -13
_diffrn_reflns_limit_k_max 20
_diffrn_reflns_limit_k_min -25
_diffrn_reflns_limit_l_max 13
_diffrn_reflns_limit_l_min -13
_diffrn_reflns_number 27576
_diffrn_reflns_theta_full 25.00
_diffrn_reflns_theta_max 28.54
_diffrn_reflns_theta_min 1.98
_diffrn_standards_decay_% 0
_diffrn_standards_interval_count 0
_diffrn_standards_interval_time 0
_diffrn_standards_number 0
_exptl_absorpt_coefficient_mu 0.606
_exptl_absorpt_correction_T_max 0.9105
_exptl_absorpt_correction_T_min 0.8171
_exptl_absorpt_correction_type multi-scan
_exptl_absorpt_process_details 'Bruker AXS area detector scaling and absorption correction'
_exptl_crystal_density_diffrn 1.323
_exptl_crystal_density_method 'not measured'
_exptl_crystal_description plate
_exptl_crystal_F_000 792
_exptl_crystal_size_max 0.30
_exptl_crystal_size_mid 0.20
_exptl_crystal_size_min 0.20
_refine_diff_density_max 0.254
_refine_diff_density_min -0.294
_refine_diff_density_rms 0.047
_refine_ls_abs_structure_details 'Flack H D (1983), Acta Cryst. A39, 876-881'
_refine_ls_abs_structure_Flack -0.016(11)
_refine_ls_extinction_method none
_refine_ls_goodness_of_fit_ref 1.030
_refine_ls_hydrogen_treatment constr
_refine_ls_matrix_type full
_refine_ls_number_parameters 432
_refine_ls_number_reflns 8880
_refine_ls_number_restraints 1
_refine_ls_restrained_S_all 1.030
_refine_ls_R_factor_all 0.0238
_refine_ls_R_factor_gt 0.0217
_refine_ls_shift/su_max 0.002
_refine_ls_shift/su_mean 0.000
_refine_ls_structure_factor_coef Fsqd
_refine_ls_weighting_details 'calc w=1/[\s^2^(Fo^2^)+(0.0205P)^2^+0.1091P] where P=(Fo^2^+2Fc^2^)/3'
_refine_ls_weighting_scheme calc
_refine_ls_wR_factor_gt 0.0453
_refine_ls_wR_factor_ref 0.0462
_reflns_number_gt 8498
_reflns_number_total 8880
_reflns_threshold_expression >2sigma(I)
_cod_data_source_file ic5010566_si_002.cif
_cod_data_source_block cc01
_cod_depositor_comments 'Adding full bibliography for 4340659--4340669.cif.'
_cod_original_sg_symbol_H-M P2(1)
_cod_database_code 4340665

loop_
_symmetry_equiv_pos_as_xyz
'x, y, z'
'-x, y+1/2, -z'

loop_
_atom_site_label
_atom_site_type_symbol
_atom_site_fract_x
_atom_site_fract_y
_atom_site_fract_z
_atom_site_U_iso_or_equiv
_atom_site_adp_type
_atom_site_occupancy
_atom_site_symmetry_multiplicity
_atom_site_calc_flag
_atom_site_refinement_flags
Pd Pd 0.729410(11) 0.954870(7) 0.718094(10) 0.01129(3) Uani 1 1 d .
P1 P 0.56675(5) 0.87589(2) 0.79974(4) 0.01359(9) Uani 1 1 d .
C1 C 0.66622(19) 0.97864(10) 1.03729(18) 0.0188(4) Uani 1 1 d .
H1A H 0.7215 0.9616 0.9636 0.023 Uiso 1 1 calc R
H1B H 0.7252 0.9801 1.1156 0.023 Uiso 1 1 calc R
P2 P 0.66936(5) 1.07605(2) 0.70756(4) 0.01390(9) Uani 1 1 d .
C2 C 0.6112(2) 1.05348(10) 1.00796(19) 0.0206(4) Uani 1 1 d .
H2A H 0.5446 1.0502 0.9357 0.025 Uiso 1 1 calc R
H2B H 0.5624 1.0713 1.0852 0.025 Uiso 1 1 calc R
C21 C 0.7196(2) 1.10653(11) 0.97221(19) 0.0185(4) Uani 1 1 d .
C66 C 0.9212(2) 0.76366(10) 0.58909(19) 0.0207(4) Uani 1 1 d .
H66 H 0.9578 0.7502 0.6711 0.025 Uiso 1 1 calc R
C65 C 0.9101(2) 0.71281(11) 0.4910(2) 0.0247(4) Uani 1 1 d .
H65 H 0.9385 0.6651 0.5068 0.030 Uiso 1 1 calc R
C64 C 0.8583(2) 0.73138(11) 0.3717(2) 0.0245(4) Uani 1 1 d .
H64 H 0.8527 0.6970 0.3041 0.029 Uiso 1 1 calc R
C71 C 1.11114(19) 1.02387(10) 1.08669(18) 0.0177(4) Uani 1 1 d .
C72 C 1.1915(2) 1.07335(12) 1.1516(2) 0.0291(5) Uani 1 1 d .
H72 H 1.2368 1.1093 1.1033 0.035 Uiso 1 1 calc R
C73 C 1.2074(2) 1.07170(13) 1.2850(2) 0.0319(5) Uani 1 1 d .
H73 H 1.2616 1.1067 1.3275 0.038 Uiso 1 1 calc R
C74 C 1.1448(2) 1.01952(13) 1.3558(2) 0.0287(5) Uani 1 1 d .
H74 H 1.1552 1.0182 1.4475 0.034 Uiso 1 1 calc R
C75 C 1.0662(2) 0.96884(12) 1.29297(18) 0.0275(5) Uani 1 1 d .
H75 H 1.0237 0.9322 1.3418 0.033 Uiso 1 1 calc R
C76 C 1.04902(19) 0.97094(10) 1.15977(18) 0.0221(5) Uani 1 1 d .
H76 H 0.9943 0.9359 1.1179 0.027 Uiso 1 1 calc R
C11 C 0.5496(2) 0.92847(10) 1.05916(18) 0.0197(4) Uani 1 1 d .
C63 C 0.8143(2) 0.80034(11) 0.3506(2) 0.0239(4) Uani 1 1 d .
H63 H 0.7771 0.8132 0.2685 0.029 Uiso 1 1 calc R
C62 C 0.82396(19) 0.85085(10) 0.44787(18) 0.0184(4) Uani 1 1 d .
H62 H 0.7922 0.8980 0.4321 0.022 Uiso 1 1 calc R
C61 C 0.87952(18) 0.83384(10) 0.56883(17) 0.0148(4) Uani 1 1 d .
C13 C 0.3717(2) 0.84837(11) 0.9896(2) 0.0240(4) Uani 1 1 d .
H13 H 0.3297 0.8205 0.9235 0.029 Uiso 1 1 calc R
C12 C 0.48968(19) 0.88689(10) 0.96015(18) 0.0181(4) Uani 1 1 d .
C14 C 0.3144(2) 0.84960(12) 1.1115(2) 0.0296(5) Uani 1 1 d .
H14 H 0.2337 0.8235 1.1287 0.035 Uiso 1 1 calc R
C16 C 0.4920(2) 0.92802(11) 1.1821(2) 0.0269(5) Uani 1 1 d .
H16 H 0.5337 0.9550 1.2496 0.032 Uiso 1 1 calc R
C15 C 0.3763(2) 0.88948(12) 1.2084(2) 0.0311(5) Uani 1 1 d .
H15 H 0.3389 0.8902 1.2931 0.037 Uiso 1 1 calc R
C24 C 0.9331(2) 1.20016(11) 0.9246(2) 0.0243(4) Uani 1 1 d .
H24 H 1.0065 1.2318 0.9076 0.029 Uiso 1 1 calc R
C23 C 0.86441(19) 1.16775(10) 0.82237(19) 0.0194(4) Uani 1 1 d .
H23 H 0.8918 1.1774 0.7359 0.023 Uiso 1 1 calc R
C22 C 0.75606(19) 1.12125(10) 0.84359(19) 0.0161(4) Uani 1 1 d .
C26 C 0.7894(2) 1.14024(12) 1.0733(2) 0.0255(4) Uani 1 1 d .
H26 H 0.7634 1.1311 1.1603 0.031 Uiso 1 1 calc R
C25 C 0.8954(2) 1.18669(12) 1.0497(2) 0.0296(5) Uani 1 1 d .
H25 H 0.9419 1.2091 1.1198 0.036 Uiso 1 1 calc R
O O 1.06687(13) 1.05984(7) 0.68203(13) 0.0190(3) Uani 1 1 d .
C55 C 1.09471(19) 1.03080(10) 0.94647(18) 0.0187(4) Uani 1 1 d .
H55 H 1.1413 1.0696 0.9072 0.022 Uiso 1 1 calc R
C54 C 1.02251(18) 0.98949(10) 0.86694(17) 0.0156(4) Uani 1 1 d .
H54 H 0.9775 0.9486 0.9004 0.019 Uiso 1 1 calc R
C53 C 1.01111(18) 1.00626(9) 0.72668(17) 0.0144(4) Uani 1 1 d .
C52 C 0.93093(15) 0.95941(13) 0.64301(14) 0.0138(3) Uani 1 1 d .
H52 H 0.9366 0.9703 0.5482 0.017 Uiso 1 1 calc R
C51 C 0.89860(17) 0.88725(9) 0.67323(17) 0.0144(4) Uani 1 1 d .
H51 H 0.9476 0.8684 0.7514 0.017 Uiso 1 1 calc R
C46 C 0.4183(2) 1.10172(11) 0.58166(19) 0.0235(4) Uani 1 1 d .
H46A H 0.4436 1.1419 0.5260 0.035 Uiso 1 1 calc R
H46B H 0.3195 1.1018 0.5943 0.035 Uiso 1 1 calc R
H46C H 0.4456 1.0569 0.5404 0.035 Uiso 1 1 calc R
C45 C 0.4717(2) 1.18342(12) 0.7713(2) 0.0333(6) Uani 1 1 d .
H45A H 0.5107 1.2191 0.7128 0.050 Uiso 1 1 calc R
H45B H 0.5180 1.1859 0.8558 0.050 Uiso 1 1 calc R
H45C H 0.3745 1.1931 0.7826 0.050 Uiso 1 1 calc R
C44 C 0.7183(2) 1.07119(12) 0.43896(19) 0.0268(5) Uani 1 1 d .
H44A H 0.6294 1.0849 0.4031 0.040 Uiso 1 1 calc R
H44B H 0.7172 1.0204 0.4615 0.040 Uiso 1 1 calc R
H44C H 0.7889 1.0800 0.3743 0.040 Uiso 1 1 calc R
C43 C 0.7232(2) 1.19507(11) 0.5330(2) 0.0314(5) Uani 1 1 d .
H43A H 0.7863 1.2114 0.4660 0.047 Uiso 1 1 calc R
H43B H 0.7379 1.2228 0.6125 0.047 Uiso 1 1 calc R
H43C H 0.6294 1.2017 0.5025 0.047 Uiso 1 1 calc R
C42 C 0.49022(19) 1.10890(11) 0.71332(19) 0.0208(4) Uani 1 1 d .
H42 H 0.4415 1.0756 0.7730 0.025 Uiso 1 1 calc R
C41 C 0.7484(2) 1.11551(10) 0.56127(18) 0.0197(4) Uani 1 1 d .
H41 H 0.8488 1.1112 0.5759 0.024 Uiso 1 1 calc R
C36 C 0.4757(2) 0.84956(12) 0.5524(2) 0.0285(5) Uani 1 1 d .
H36A H 0.4000 0.8389 0.4931 0.043 Uiso 1 1 calc R
H36B H 0.5398 0.8095 0.5531 0.043 Uiso 1 1 calc R
H36C H 0.5225 0.8928 0.5233 0.043 Uiso 1 1 calc R
C35 C 0.3206(2) 0.92313(12) 0.6920(2) 0.0325(5) Uani 1 1 d .
H35A H 0.3668 0.9671 0.6655 0.049 Uiso 1 1 calc R
H35B H 0.2854 0.9288 0.7801 0.049 Uiso 1 1 calc R
H35C H 0.2451 0.9133 0.6320 0.049 Uiso 1 1 calc R
C34 C 0.5409(2) 0.72256(10) 0.8264(2) 0.0240(4) Uani 1 1 d .
H34A H 0.4834 0.7213 0.7483 0.036 Uiso 1 1 calc R
H34B H 0.4836 0.7289 0.9031 0.036 Uiso 1 1 calc R
H34C H 0.5915 0.6776 0.8340 0.036 Uiso 1 1 calc R
C33 C 0.7397(2) 0.78396(12) 0.9308(2) 0.0246(5) Uani 1 1 d .
H33A H 0.7958 0.7407 0.9270 0.037 Uiso 1 1 calc R
H33B H 0.6888 0.7845 1.0122 0.037 Uiso 1 1 calc R
H33C H 0.7984 0.8262 0.9266 0.037 Uiso 1 1 calc R
C32 C 0.42101(19) 0.86124(10) 0.68929(19) 0.0195(4) Uani 1 1 d .
H32 H 0.3725 0.8169 0.7170 0.023 Uiso 1 1 calc R
C31 C 0.64083(19) 0.78464(10) 0.81696(19) 0.0180(4) Uani 1 1 d .
H31 H 0.6961 0.7760 0.7374 0.022 Uiso 1 1 calc R

loop_
_atom_site_aniso_label
_atom_site_aniso_U_11
_atom_site_aniso_U_22
_atom_site_aniso_U_33
_atom_site_aniso_U_23
_atom_site_aniso_U_13
_atom_site_aniso_U_12
Pd 0.01313(5) 0.01090(5) 0.00985(5) -0.00026(6) -0.00013(4) 0.00063(6)
P1 0.0132(2) 0.0137(2) 0.0139(2) 0.00067(18) 0.00083(17) 0.00079(17)
C1 0.0194(9) 0.0242(10) 0.0126(8) -0.0018(7) -0.0021(7) 0.0031(7)
P2 0.0164(2) 0.0128(2) 0.0124(2) -0.00055(18) -0.00270(17) 0.00231(18)
C2 0.0199(9) 0.0241(10) 0.0178(10) 0.0001(8) -0.0001(8) 0.0034(8)
C21 0.0199(10) 0.0196(11) 0.0160(10) -0.0011(8) -0.0028(8) 0.0049(8)
C66 0.0225(10) 0.0176(9) 0.0221(10) -0.0027(8) 0.0026(8) 0.0026(8)
C65 0.0251(10) 0.0170(10) 0.0320(11) -0.0069(9) 0.0056(9) 0.0013(8)
C64 0.0199(10) 0.0238(10) 0.0300(11) -0.0138(9) 0.0051(8) -0.0042(8)
C71 0.0187(10) 0.0173(9) 0.0170(9) -0.0011(7) -0.0025(7) 0.0012(7)
C72 0.0395(12) 0.0262(11) 0.0217(10) 0.0019(9) -0.0061(9) -0.0110(10)
C73 0.0388(13) 0.0345(13) 0.0224(11) -0.0068(10) -0.0076(9) -0.0109(11)
C74 0.0311(12) 0.0400(13) 0.0149(9) -0.0046(9) -0.0017(9) -0.0022(10)
C75 0.0282(10) 0.0365(16) 0.0177(9) 0.0022(8) 0.0048(8) -0.0078(9)
C76 0.0194(9) 0.0289(14) 0.0180(9) -0.0046(7) -0.0002(7) -0.0046(7)
C11 0.0222(9) 0.0207(9) 0.0162(9) 0.0038(7) 0.0014(7) 0.0060(7)
C63 0.0240(10) 0.0268(11) 0.0209(10) -0.0055(8) -0.0015(8) -0.0038(9)
C62 0.0194(10) 0.0168(9) 0.0190(9) -0.0035(7) -0.0005(7) 0.0002(7)
C61 0.0140(8) 0.0136(9) 0.0168(9) -0.0028(7) 0.0044(7) -0.0006(7)
C13 0.0256(11) 0.0212(10) 0.0254(10) 0.0019(8) 0.0073(8) 0.0001(8)
C12 0.0182(9) 0.0176(9) 0.0186(9) 0.0036(7) 0.0034(7) 0.0043(7)
C14 0.0280(11) 0.0285(12) 0.0324(12) 0.0086(10) 0.0123(9) 0.0007(9)
C16 0.0326(11) 0.0313(11) 0.0168(10) 0.0027(8) 0.0024(8) 0.0056(9)
C15 0.0341(12) 0.0398(14) 0.0198(11) 0.0063(9) 0.0118(9) 0.0092(10)
C24 0.0219(10) 0.0229(11) 0.0280(11) -0.0045(9) -0.0047(8) -0.0018(8)
C23 0.0197(9) 0.0165(9) 0.0220(10) -0.0002(8) -0.0035(8) 0.0025(8)
C22 0.0186(9) 0.0136(9) 0.0160(9) -0.0026(7) -0.0037(7) 0.0048(7)
C26 0.0272(11) 0.0329(12) 0.0165(10) -0.0040(8) -0.0028(8) 0.0021(9)
C25 0.0306(12) 0.0322(12) 0.0258(11) -0.0098(9) -0.0102(9) -0.0023(10)
O 0.0218(7) 0.0175(7) 0.0178(7) 0.0008(5) -0.0006(5) -0.0044(5)
C55 0.0208(10) 0.0190(10) 0.0164(9) 0.0009(7) -0.0004(7) -0.0028(8)
C54 0.0139(8) 0.0171(9) 0.0159(9) 0.0007(7) 0.0025(7) 0.0010(7)
C53 0.0125(9) 0.0150(9) 0.0155(8) 0.0001(7) 0.0015(7) 0.0012(7)
C52 0.0130(7) 0.0175(8) 0.0108(7) -0.0007(9) 0.0018(5) -0.0011(9)
C51 0.0135(8) 0.0150(9) 0.0146(9) -0.0004(7) -0.0009(7) 0.0024(7)
C46 0.0225(10) 0.0242(11) 0.0235(10) -0.0030(8) -0.0083(8) 0.0030(8)
C45 0.0316(12) 0.0300(12) 0.0381(13) -0.0167(10) -0.0138(10) 0.0156(10)
C44 0.0335(12) 0.0327(12) 0.0141(9) 0.0020(9) -0.0026(8) 0.0041(10)
C43 0.0336(12) 0.0240(11) 0.0364(13) 0.0127(10) -0.0110(10) -0.0015(9)
C42 0.0196(10) 0.0225(10) 0.0202(10) -0.0055(8) -0.0058(8) 0.0061(8)
C41 0.0228(10) 0.0192(10) 0.0169(9) 0.0056(8) -0.0032(8) 0.0006(8)
C36 0.0316(12) 0.0321(12) 0.0216(10) -0.0006(9) -0.0076(9) -0.0114(10)
C35 0.0210(10) 0.0327(11) 0.0436(14) 0.0053(10) -0.0109(10) 0.0031(9)
C34 0.0232(10) 0.0150(10) 0.0339(12) 0.0054(8) 0.0028(9) 0.0026(8)
C33 0.0202(11) 0.0214(11) 0.0323(13) 0.0087(10) -0.0036(9) 0.0036(9)
C32 0.0160(9) 0.0186(10) 0.0237(10) 0.0025(8) -0.0044(8) -0.0024(7)
C31 0.0188(9) 0.0145(9) 0.0208(9) 0.0023(7) 0.0033(7) 0.0027(7)

loop_
_atom_type_symbol
_atom_type_description
_atom_type_scat_dispersion_real
_atom_type_scat_dispersion_imag
_atom_type_scat_source
C C 0.0033 0.0016 'International Tables Vol C Tables 4.2.6.8 and 6.1.1.4'
H H 0.0000 0.0000 'International Tables Vol C Tables 4.2.6.8 and 6.1.1.4'
P P 0.1023 0.0942 'International Tables Vol C Tables 4.2.6.8 and 6.1.1.4'
Pd Pd -0.9988 1.0072 'International Tables Vol C Tables 4.2.6.8 and 6.1.1.4'
O O 0.0106 0.0060 'International Tables Vol C Tables 4.2.6.8 and 6.1.1.4'

loop_
_geom_angle_atom_site_label_1
_geom_angle_atom_site_label_2
_geom_angle_atom_site_label_3
_geom_angle
C52 Pd C51 38.88(8)
C52 Pd P1 142.60(7)
C51 Pd P1 103.73(5)
C52 Pd P2 100.28(7)
C51 Pd P2 139.15(5)
P1 Pd P2 117.117(17)
C12 P1 C32 104.39(9)
C12 P1 C31 100.41(8)
C32 P1 C31 102.89(9)
C12 P1 Pd 122.74(6)
C32 P1 Pd 113.71(7)
C31 P1 Pd 110.26(6)
C11 C1 C2 109.51(16)
C11 C1 H1A 109.8
C2 C1 H1A 109.8
C11 C1 H1B 109.8
C2 C1 H1B 109.8
H1A C1 H1B 108.2
C22 P2 C41 103.95(9)
C22 P2 C42 104.80(8)
C41 P2 C42 107.20(9)
C22 P2 Pd 107.14(6)
C41 P2 Pd 108.43(6)
C42 P2 Pd 123.65(7)
C21 C2 C1 113.79(16)
C21 C2 H2A 108.8
C1 C2 H2A 108.8
C21 C2 H2B 108.8
C1 C2 H2B 108.8
H2A C2 H2B 107.7
C26 C21 C22 119.3(2)
C26 C21 C2 117.49(19)
C22 C21 C2 123.20(17)
C65 C66 C61 121.05(19)
C65 C66 H66 119.5
C61 C66 H66 119.5
C64 C65 C66 120.23(19)
C64 C65 H65 119.9
C66 C65 H65 119.9
C65 C64 C63 119.51(19)
C65 C64 H64 120.2
C63 C64 H64 120.2
C72 C71 C76 117.81(18)
C72 C71 C55 118.49(18)
C76 C71 C55 123.69(17)
C73 C72 C71 121.6(2)
C73 C72 H72 119.2
C71 C72 H72 119.2
C74 C73 C72 119.8(2)
C74 C73 H73 120.1
C72 C73 H73 120.1
C73 C74 C75 119.57(19)
C73 C74 H74 120.2
C75 C74 H74 120.2
C74 C75 C76 120.6(2)
C74 C75 H75 119.7
C76 C75 H75 119.7
C75 C76 C71 120.51(18)
C75 C76 H76 119.7
C71 C76 H76 119.7
C16 C11 C12 119.05(19)
C16 C11 C1 117.17(18)
C12 C11 C1 123.57(17)
C64 C63 C62 120.51(19)
C64 C63 H63 119.7
C62 C63 H63 119.7
C63 C62 C61 121.11(18)
C63 C62 H62 119.4
C61 C62 H62 119.4
C66 C61 C62 117.56(17)
C66 C61 C51 119.59(17)
C62 C61 C51 122.83(16)
C14 C13 C12 122.2(2)
C14 C13 H13 118.9
C12 C13 H13 118.9
C13 C12 C11 118.04(18)
C13 C12 P1 119.02(15)
C11 C12 P1 122.76(14)
C13 C14 C15 119.0(2)
C13 C14 H14 120.5
C15 C14 H14 120.5
C15 C16 C11 121.6(2)
C15 C16 H16 119.2
C11 C16 H16 119.2
C16 C15 C14 120.1(2)
C16 C15 H15 120.0
C14 C15 H15 120.0
C25 C24 C23 120.1(2)
C25 C24 H24 120.0
C23 C24 H24 120.0
C24 C23 C22 121.51(19)
C24 C23 H23 119.2
C22 C23 H23 119.2
C23 C22 C21 118.16(17)
C23 C22 P2 121.17(15)
C21 C22 P2 120.58(15)
C25 C26 C21 121.4(2)
C25 C26 H26 119.3
C21 C26 H26 119.3
C24 C25 C26 119.52(19)
C24 C25 H25 120.2
C26 C25 H25 120.2
C54 C55 C71 127.87(18)
C54 C55 H55 116.1
C71 C55 H55 116.1
C55 C54 C53 120.93(17)
C55 C54 H54 119.5
C53 C54 H54 119.5
O C53 C52 120.59(16)
O C53 C54 120.35(16)
C52 C53 C54 119.05(16)
C51 C52 C53 124.26(15)
C51 C52 Pd 70.94(10)
C53 C52 Pd 107.99(12)
C51 C52 H52 114.9
C53 C52 H52 114.9
Pd C52 H52 114.9
C52 C51 C61 120.68(15)
C52 C51 Pd 70.18(9)
C61 C51 Pd 117.52(12)
C52 C51 H51 113.9
C61 C51 H51 113.9
Pd C51 H51 113.9
C42 C46 H46A 109.5
C42 C46 H46B 109.5
H46A C46 H46B 109.5
C42 C46 H46C 109.5
H46A C46 H46C 109.5
H46B C46 H46C 109.5
C42 C45 H45A 109.5
C42 C45 H45B 109.5
H45A C45 H45B 109.5
C42 C45 H45C 109.5
H45A C45 H45C 109.5
H45B C45 H45C 109.5
C41 C44 H44A 109.5
C41 C44 H44B 109.5
H44A C44 H44B 109.5
C41 C44 H44C 109.5
H44A C44 H44C 109.5
H44B C44 H44C 109.5
C41 C43 H43A 109.5
C41 C43 H43B 109.5
H43A C43 H43B 109.5
C41 C43 H43C 109.5
H43A C43 H43C 109.5
H43B C43 H43C 109.5
C45 C42 C46 111.76(16)
C45 C42 P2 115.37(14)
C46 C42 P2 111.85(14)
C45 C42 H42 105.7
C46 C42 H42 105.7
P2 C42 H42 105.7
C44 C41 C43 109.78(16)
C44 C41 P2 111.83(14)
C43 C41 P2 118.17(15)
C44 C41 H41 105.3
C43 C41 H41 105.3
P2 C41 H41 105.3
C32 C36 H36A 109.5
C32 C36 H36B 109.5
H36A C36 H36B 109.5
C32 C36 H36C 109.5
H36A C36 H36C 109.5
H36B C36 H36C 109.5
C32 C35 H35A 109.5
C32 C35 H35B 109.5
H35A C35 H35B 109.5
C32 C35 H35C 109.5
H35A C35 H35C 109.5
H35B C35 H35C 109.5
C31 C34 H34A 109.5
C31 C34 H34B 109.5
H34A C34 H34B 109.5
C31 C34 H34C 109.5
H34A C34 H34C 109.5
H34B C34 H34C 109.5
C31 C33 H33A 109.5
C31 C33 H33B 109.5
H33A C33 H33B 109.5
C31 C33 H33C 109.5
H33A C33 H33C 109.5
H33B C33 H33C 109.5
C35 C32 C36 111.00(17)
C35 C32 P1 112.08(14)
C36 C32 P1 108.27(13)
C35 C32 H32 108.5
C36 C32 H32 108.5
P1 C32 H32 108.5
C33 C31 C34 110.66(17)
C33 C31 P1 109.17(14)
C34 C31 P1 116.97(13)
C33 C31 H31 106.5
C34 C31 H31 106.5
P1 C31 H31 106.5

loop_
_geom_bond_atom_site_label_1
_geom_bond_atom_site_label_2
_geom_bond_distance
Pd C52 2.1333(15)
Pd C51 2.1432(18)
Pd P1 2.3390(5)
Pd P2 2.3473(5)
P1 C12 1.8347(19)
P1 C32 1.8430(19)
P1 C31 1.8656(19)
C1 C11 1.500(3)
C1 C2 1.532(3)
C1 H1A 0.9900
C1 H1B 0.9900
P2 C22 1.8407(19)
P2 C41 1.855(2)
P2 C42 1.8663(19)
C2 C21 1.504(3)
C2 H2A 0.9900
C2 H2B 0.9900
C21 C26 1.394(3)
C21 C22 1.403(3)
C66 C65 1.392(3)
C66 C61 1.392(3)
C66 H66 0.9500
C65 C64 1.372(3)
C65 H65 0.9500
C64 C63 1.379(3)
C64 H64 0.9500
C71 C72 1.386(3)
C71 C76 1.389(3)
C71 C55 1.458(3)
C72 C73 1.382(3)
C72 H72 0.9500
C73 C74 1.368(3)
C73 H73 0.9500
C74 C75 1.381(3)
C74 H74 0.9500
C75 C76 1.382(3)
C75 H75 0.9500
C76 H76 0.9500
C11 C16 1.391(3)
C11 C12 1.409(3)
C63 C62 1.381(3)
C63 H63 0.9500
C62 C61 1.394(3)
C62 H62 0.9500
C61 C51 1.480(2)
C13 C14 1.381(3)
C13 C12 1.401(3)
C13 H13 0.9500
C14 C15 1.384(3)
C14 H14 0.9500
C16 C15 1.375(3)
C16 H16 0.9500
C15 H15 0.9500
C24 C25 1.367(3)
C24 C23 1.386(3)
C24 H24 0.9500
C23 C22 1.394(3)
C23 H23 0.9500
C26 C25 1.381(3)
C26 H26 0.9500
C25 H25 0.9500
O C53 1.234(2)
C55 C54 1.328(3)
C55 H55 0.9500
C54 C53 1.482(2)
C54 H54 0.9500
C53 C52 1.457(3)
C52 C51 1.423(3)
C52 H52 1.0000
C51 H51 1.0000
C46 C42 1.531(3)
C46 H46A 0.9800
C46 H46B 0.9800
C46 H46C 0.9800
C45 C42 1.530(3)
C45 H45A 0.9800
C45 H45B 0.9800
C45 H45C 0.9800
C44 C41 1.536(3)
C44 H44A 0.9800
C44 H44B 0.9800
C44 H44C 0.9800
C43 C41 1.538(3)
C43 H43A 0.9800
C43 H43B 0.9800
C43 H43C 0.9800
C42 H42 1.0000
C41 H41 1.0000
C36 C32 1.529(3)
C36 H36A 0.9800
C36 H36B 0.9800
C36 H36C 0.9800
C35 C32 1.522(3)
C35 H35A 0.9800
C35 H35B 0.9800
C35 H35C 0.9800
C34 C31 1.526(3)
C34 H34A 0.9800
C34 H34B 0.9800
C34 H34C 0.9800
C33 C31 1.517(3)
C33 H33A 0.9800
C33 H33B 0.9800
C33 H33C 0.9800
C32 H32 1.0000
C31 H31 1.0000
